data_1518811
loop_
_publ_author_name
'Miguel Baya'
'Ursula Belio'
'Juan Fornies'
'Antonio Martin'
'Mariano Peralvarez'
'Violeta Sicilia'

_publ_section_title
;
 Neutral benzoquinolate cyclometalated platinum(II) complexes as
 precursors in the preparation of luminescent Pt-Ag complexes
;
_journal_name_full 'Inorganica Chimica Acta'
_journal_page_first 136
_journal_page_last 149
_journal_volume 424
_journal_year 2015
_chemical_formula_sum 'C51.9 H40.8 Ag Cl F10 N4 O5.3 Pt2'
_chemical_formula_weight 1528.79
_space_group_IT_number 2
_symmetry_cell_setting triclinic
_symmetry_space_group_name_Hall '-P 1'
_symmetry_space_group_name_H-M 'P -1'
_atom_sites_solution_hydrogens geom
_atom_sites_solution_primary direct
_atom_sites_solution_secondary difmap
_cell_angle_alpha 110.137(4)
_cell_angle_beta 105.020(3)
_cell_angle_gamma 96.408(3)
_cell_formula_units_Z 2
_cell_length_a 12.1890(4)
_cell_length_b 15.6999(6)
_cell_length_c 16.0301(6)
_cell_measurement_reflns_used 8210
_cell_measurement_temperature 100(2)
_cell_measurement_theta_max 28.7777
_cell_measurement_theta_min 4.2220
_cell_volume 2712.6(2)
_computing_cell_refinement
;
CrysAlisPro, Agilent Technologies,
Version 1.171.35.19 (release 27-10-2011 CrysAlis171 .NET)
(compiled Oct 27 2011,15:02:11)
;
_computing_data_collection
;
CrysAlisPro, Agilent Technologies,
Version 1.171.35.19 (release 27-10-2011 CrysAlis171 .NET)
(compiled Oct 27 2011,15:02:11)
;
_computing_data_reduction
;
CrysAlisPro, Agilent Technologies,
Version 1.171.35.19 (release 27-10-2011 CrysAlis171 .NET)
(compiled Oct 27 2011,15:02:11)
;
_computing_structure_refinement 'SHELXL-97 (Sheldrick, 1997)'
_computing_structure_solution 'SHELXS-97 (Sheldrick, 1990)'
_diffrn_ambient_temperature 100(2)
_diffrn_detector_area_resol_mean 16.0655
_diffrn_measured_fraction_theta_full 0.995
_diffrn_measured_fraction_theta_max 0.857
_diffrn_measurement_details
;
  1 omega  -19.00   22.00   1.0000    9.0000
omega____ theta____ kappa____ phi______ frames
    -      -19.9615  -99.0000 -180.0000 41

  2 omega  -25.00    1.00   1.0000    9.0000
omega____ theta____ kappa____ phi______ frames
    -      -19.9615  -99.0000   30.0000 26

  3 omega  -48.00   46.00   1.0000    9.0000
omega____ theta____ kappa____ phi______ frames
    -       22.1490  -57.0000 -120.0000 94

  4 omega  -23.00   52.00   1.0000    9.0000
omega____ theta____ kappa____ phi______ frames
    -       22.1490  -99.0000  120.0000 75

  5 omega   -1.00   91.00   1.0000    9.0000
omega____ theta____ kappa____ phi______ frames
    -       22.1490   57.0000   30.0000 92

  6 omega  -47.00   44.00   1.0000    9.0000
omega____ theta____ kappa____ phi______ frames
    -       22.1490  -37.0000  120.0000 91

;
_diffrn_measurement_device_type 'Xcalibur, Sapphire3'
_diffrn_measurement_method 'w scans'
_diffrn_orient_matrix_UB_11 0.0567318000
_diffrn_orient_matrix_UB_12 -0.0032837000
_diffrn_orient_matrix_UB_13 -0.0024634000
_diffrn_orient_matrix_UB_21 -0.0057451000
_diffrn_orient_matrix_UB_22 0.0251929000
_diffrn_orient_matrix_UB_23 -0.0295177000
_diffrn_orient_matrix_UB_31 0.0237874000
_diffrn_orient_matrix_UB_32 0.0423028000
_diffrn_orient_matrix_UB_33 0.0399416000
_diffrn_radiation_monochromator graphite
_diffrn_radiation_source 'Enhance (Mo) X-ray Source'
_diffrn_radiation_type MoK\a
_diffrn_radiation_wavelength 0.71073
_diffrn_reflns_av_R_equivalents 0.0236
_diffrn_reflns_av_sigmaI/netI 0.0465
_diffrn_reflns_limit_h_max 10
_diffrn_reflns_limit_h_min -16
_diffrn_reflns_limit_k_max 21
_diffrn_reflns_limit_k_min -19
_diffrn_reflns_limit_l_max 20
_diffrn_reflns_limit_l_min -20
_diffrn_reflns_number 20972
_diffrn_reflns_theta_full 25.00
_diffrn_reflns_theta_max 28.84
_diffrn_reflns_theta_min 4.23
_exptl_absorpt_coefficient_mu 5.635
_exptl_absorpt_correction_T_max 0.5761
_exptl_absorpt_correction_T_min 0.1906
_exptl_absorpt_correction_type multi-scan
_exptl_absorpt_process_details
;
CrysAlisPro, Agilent Technologies,
Version 1.171.35.19 (release 27-10-2011 CrysAlis171 .NET)
(compiled Oct 27 2011,15:02:11)
Empirical absorption correction using spherical harmonics,
 implemented in SCALE3 ABSPACK scaling algorithm.
;
_exptl_crystal_colour yellow
_exptl_crystal_density_diffrn 1.872
_exptl_crystal_density_method 'not measured'
_exptl_crystal_description prismatic
_exptl_crystal_F_000 1465
_exptl_crystal_size_max 0.44
_exptl_crystal_size_mid 0.27
_exptl_crystal_size_min 0.11
_refine_diff_density_max 2.299
_refine_diff_density_min -1.270
_refine_diff_density_rms 0.137
_refine_ls_extinction_method none
_refine_ls_goodness_of_fit_ref 0.985
_refine_ls_hydrogen_treatment constr
_refine_ls_matrix_type full
_refine_ls_number_parameters 712
_refine_ls_number_reflns 12193
_refine_ls_number_restraints 42
_refine_ls_restrained_S_all 1.002
_refine_ls_R_factor_all 0.0450
_refine_ls_R_factor_gt 0.0324
_refine_ls_shift/su_max 0.002
_refine_ls_shift/su_mean 0.000
_refine_ls_structure_factor_coef Fsqd
_refine_ls_weighting_details 'calc w=1/[\s^2^(Fo^2^)+(0.0450P)^2^+0.0000P] where P=(Fo^2^+2Fc^2^)/3'
_refine_ls_weighting_scheme calc
_refine_ls_wR_factor_gt 0.0779
_refine_ls_wR_factor_ref 0.0797
_reflns_number_gt 9306
_reflns_number_total 12193
_reflns_threshold_expression >2sigma(I)
_cod_data_source_file ICA-2015-424-136-149-4.cif
_cod_data_source_block 4b
_cod_original_cell_volume 2712.62(17)
_cod_original_sg_symbol_H-M P-1
_cod_original_formula_sum 'C51.90 H40.80 Ag Cl F10 N4 O5.30 Pt2'
_cod_database_code 1518811

loop_
_symmetry_equiv_pos_as_xyz
'x, y, z'
'-x, -y, -z'

loop_
_atom_site_label
_atom_site_type_symbol
_atom_site_fract_x
_atom_site_fract_y
_atom_site_fract_z
_atom_site_U_iso_or_equiv
_atom_site_adp_type
_atom_site_occupancy
_atom_site_symmetry_multiplicity
_atom_site_calc_flag
_atom_site_refinement_flags
_atom_site_disorder_assembly
_atom_site_disorder_group
Pt1 Pt -0.127006(15) 0.928163(12) 0.259106(13) 0.02590(6) Uani 1 1 d . . .
Pt2 Pt 0.184750(15) 0.690120(12) 0.185958(14) 0.02724(6) Uani 1 1 d . A .
Ag Ag 0.04255(3) 0.83106(2) 0.20051(3) 0.02844(9) Uani 1 1 d . . .
F1 F -0.3285(2) 0.7749(2) 0.2572(2) 0.0416(7) Uani 1 1 d . . .
F2 F -0.4909(3) 0.6374(2) 0.1193(3) 0.0618(10) Uani 1 1 d . . .
F3 F -0.5227(3) 0.6158(3) -0.0629(3) 0.0869(15) Uani 1 1 d . . .
F4 F -0.3806(3) 0.7341(3) -0.1014(2) 0.0774(13) Uani 1 1 d . . .
F5 F -0.2087(3) 0.8679(2) 0.0370(2) 0.0481(8) Uani 1 1 d . . .
F6 F 0.3353(2) 0.74372(19) 0.0632(2) 0.0368(7) Uani 1 1 d . . .
F7 F 0.4980(2) 0.89384(19) 0.1048(2) 0.0373(7) Uani 1 1 d . . .
F8 F 0.5671(2) 1.03413(19) 0.2771(2) 0.0417(7) Uani 1 1 d . . .
F9 F 0.4693(3) 1.0215(2) 0.4079(2) 0.0463(8) Uani 1 1 d . . .
F10 F 0.3054(2) 0.8731(2) 0.3687(2) 0.0393(7) Uani 1 1 d . . .
N1 N 0.0116(3) 1.0261(3) 0.3689(3) 0.0270(9) Uani 1 1 d . . .
N2 N -0.2321(4) 1.0705(3) 0.1854(3) 0.0384(11) Uani 1 1 d . . .
N3 N 0.0484(3) 0.5799(2) 0.1544(3) 0.0264(9) Uani 1 1 d . . .
N4 N 0.3633(11) 0.6486(9) 0.3330(8) 0.032(3) Uani 0.50 1 d P A 1
N4' N 0.3440(11) 0.6759(9) 0.3695(9) 0.041(3) Uani 0.50 1 d P A 2
C1 C -0.2558(4) 0.8251(3) 0.1540(3) 0.0310(12) Uani 1 1 d . . .
C2 C -0.3332(4) 0.7660(3) 0.1699(4) 0.0380(13) Uani 1 1 d . . .
C3 C -0.4208(4) 0.6938(4) 0.0979(5) 0.0485(16) Uani 1 1 d . . .
C4 C -0.4363(5) 0.6837(4) 0.0076(4) 0.057(2) Uani 1 1 d . . .
C5 C -0.3646(5) 0.7428(5) -0.0115(4) 0.0546(19) Uani 1 1 d . . .
C6 C -0.2751(5) 0.8110(4) 0.0603(4) 0.0415(14) Uani 1 1 d . . .
C7 C 0.0413(4) 1.1177(3) 0.3882(3) 0.0317(11) Uani 1 1 d . . .
H7A H -0.0040 1.1432 0.3490 0.038 Uiso 1 1 calc R . .
C8 C 0.1369(5) 1.1760(4) 0.4643(4) 0.0394(13) Uani 1 1 d . . .
H8A H 0.1570 1.2403 0.4761 0.047 Uiso 1 1 calc R . .
C9 C 0.2013(5) 1.1405(4) 0.5216(4) 0.0411(14) Uani 1 1 d . . .
H9A H 0.2652 1.1806 0.5746 0.049 Uiso 1 1 calc R . .
C10 C 0.1745(4) 1.0454(4) 0.5034(3) 0.0336(12) Uani 1 1 d . . .
C11 C 0.2350(4) 1.0004(4) 0.5585(4) 0.0398(13) Uani 1 1 d . . .
H11 H 0.2996 1.0365 0.6126 0.048 Uiso 1 1 calc R . .
C12 C 0.2034(5) 0.9082(4) 0.5360(4) 0.0401(13) Uani 1 1 d . . .
H12 H 0.2454 0.8810 0.5751 0.048 Uiso 1 1 calc R . .
C13 C 0.1065(4) 0.8496(4) 0.4534(4) 0.0347(12) Uani 1 1 d . . .
C14 C 0.0687(4) 0.7537(4) 0.4270(4) 0.0369(12) Uani 1 1 d . . .
H14 H 0.1065 0.7236 0.4647 0.044 Uiso 1 1 calc R . .
C15 C -0.0216(5) 0.7039(4) 0.3480(4) 0.0375(13) Uani 1 1 d . . .
H15 H -0.0458 0.6389 0.3309 0.045 Uiso 1 1 calc R . .
C16 C -0.0807(4) 0.7457(3) 0.2905(4) 0.0338(12) Uani 1 1 d . . .
H16 H -0.1413 0.7079 0.2341 0.041 Uiso 1 1 calc R . .
C17 C -0.0520(4) 0.8416(3) 0.3147(3) 0.0277(11) Uani 1 1 d . . .
C18 C 0.0444(4) 0.8921(3) 0.3991(3) 0.0263(10) Uani 1 1 d . . .
C19 C 0.0780(4) 0.9904(3) 0.4245(3) 0.0279(11) Uani 1 1 d . . .
C20 C -0.1947(4) 1.0191(4) 0.2134(3) 0.0298(11) Uani 1 1 d . . .
C21 C -0.2734(6) 1.1283(5) 0.1360(7) 0.075(2) Uani 1 1 d . . .
C22 C -0.3988(5) 1.1288(5) 0.1292(5) 0.0577(18) Uani 1 1 d . . .
H22A H -0.4039 1.1618 0.1918 0.086 Uiso 1 1 calc R . .
H22B H -0.4440 1.0646 0.1034 0.086 Uiso 1 1 calc R . .
H22C H -0.4301 1.1603 0.0882 0.086 Uiso 1 1 calc R . .
C23 C -0.1957(6) 1.2155(5) 0.1708(7) 0.084(3) Uani 1 1 d . . .
H23 H -0.1952 1.2522 0.2343 0.126 Uiso 1 1 calc R . .
H23B H -0.2208 1.2486 0.1300 0.126 Uiso 1 1 calc R . .
H23C H -0.1171 1.2061 0.1725 0.126 Uiso 1 1 calc R . .
C24 C -0.2695(7) 1.0728(7) 0.0294(6) 0.090(3) Uani 1 1 d . . .
H24A H -0.1887 1.0712 0.0315 0.135 Uiso 1 1 calc R . .
H24B H -0.3017 1.1049 -0.0108 0.135 Uiso 1 1 calc R . .
H24C H -0.3158 1.0090 0.0039 0.135 Uiso 1 1 calc R . .
C25 C 0.3116(4) 0.8009(3) 0.2138(3) 0.0249(10) Uani 1 1 d . . .
C26 C 0.3650(4) 0.8108(3) 0.1500(4) 0.0295(11) Uani 1 1 d . . .
C27 C 0.4500(4) 0.8875(3) 0.1696(4) 0.0308(11) Uani 1 1 d . . .
C28 C 0.4863(4) 0.9583(3) 0.2582(4) 0.0315(11) Uani 1 1 d . . .
C29 C 0.4367(4) 0.9508(3) 0.3233(4) 0.0316(11) Uani 1 1 d . . .
C30 C 0.3518(4) 0.8741(3) 0.3008(4) 0.0308(11) Uani 1 1 d . . .
C31 C 0.0452(4) 0.5201(3) 0.1959(4) 0.0322(11) Uani 1 1 d . . .
H31 H 0.1124 0.5245 0.2445 0.039 Uiso 1 1 calc R . .
C32 C -0.0542(4) 0.4506(3) 0.1702(4) 0.0338(12) Uani 1 1 d . . .
H32 H -0.0545 0.4094 0.2018 0.041 Uiso 1 1 calc R . .
C33 C -0.1507(4) 0.4426(3) 0.0992(4) 0.0326(12) Uani 1 1 d . . .
H33 H -0.2188 0.3962 0.0818 0.039 Uiso 1 1 calc R . .
C34 C -0.1490(4) 0.5031(3) 0.0521(4) 0.0289(11) Uani 1 1 d . . .
C35 C -0.2431(4) 0.4988(3) -0.0248(4) 0.0332(12) Uani 1 1 d . . .
H35 H -0.3130 0.4531 -0.0463 0.040 Uiso 1 1 calc R . .
C36 C -0.2345(4) 0.5590(4) -0.0679(4) 0.0388(13) Uani 1 1 d . . .
H36 H -0.2982 0.5539 -0.1195 0.047 Uiso 1 1 calc R . .
C37 C -0.1303(4) 0.6305(3) -0.0367(4) 0.0302(11) Uani 1 1 d . . .
C38 C -0.1172(4) 0.6943(3) -0.0789(4) 0.0331(11) Uani 1 1 d . . .
H38 H -0.1775 0.6903 -0.1323 0.040 Uiso 1 1 calc R . .
C39 C -0.0169(4) 0.7625(3) -0.0430(4) 0.0316(11) Uani 1 1 d . . .
H39 H -0.0093 0.8054 -0.0720 0.038 Uiso 1 1 calc R . .
C40 C 0.0755(4) 0.7706(3) 0.0362(3) 0.0263(10) Uani 1 1 d . . .
C41 C 0.0685(4) 0.7063(3) 0.0779(3) 0.0220(9) Uani 1 1 d . . .
C42 C -0.0382(4) 0.6375(3) 0.0396(3) 0.0261(10) Uani 1 1 d . . .
C43 C -0.0475(4) 0.5719(3) 0.0821(3) 0.0262(10) Uani 1 1 d . . .
C44 C 0.2897(5) 0.6691(4) 0.2898(5) 0.0487(16) Uani 1 1 d . . .
C46 C 0.4212(8) 0.5841(6) 0.4507(6) 0.094(3) Uani 1 1 d U . .
H46A H 0.3784 0.5232 0.4018 0.141 Uiso 1 1 calc R B 1
H46B H 0.3695 0.6126 0.4844 0.141 Uiso 1 1 calc R B 1
H46C H 0.4880 0.5763 0.4947 0.141 Uiso 1 1 calc R B 1
C47 C 0.5298(8) 0.7374(6) 0.4723(6) 0.095(3) Uani 1 1 d U . .
H47A H 0.5563 0.7720 0.4380 0.143 Uiso 1 1 calc R C 1
H47B H 0.5975 0.7318 0.5174 0.143 Uiso 1 1 calc R C 1
H47C H 0.4808 0.7706 0.5059 0.143 Uiso 1 1 calc R C 1
C45 C 0.4630(11) 0.6453(9) 0.4067(8) 0.043(3) Uani 0.50 1 d P A 1
C48 C 0.5562(11) 0.6246(11) 0.3588(11) 0.075(4) Uani 0.50 1 d P A 1
H48A H 0.5296 0.5622 0.3088 0.112 Uiso 0.50 1 calc PR A 1
H48B H 0.6288 0.6277 0.4050 0.112 Uiso 0.50 1 calc PR A 1
H48C H 0.5697 0.6706 0.3319 0.112 Uiso 0.50 1 calc PR A 1
C45' C 0.4251(11) 0.6803(8) 0.4609(10) 0.049(3) Uani 0.50 1 d P A 2
C48' C 0.3947(14) 0.7420(11) 0.5430(11) 0.080(5) Uani 0.50 1 d P A 2
H48D H 0.3217 0.7108 0.5450 0.120 Uiso 0.50 1 calc PR A 2
H48E H 0.3853 0.8007 0.5363 0.120 Uiso 0.50 1 calc PR A 2
H48F H 0.4572 0.7547 0.6012 0.120 Uiso 0.50 1 calc PR A 2
O1 O 0.1786(3) 0.9781(2) 0.2438(3) 0.0386(9) Uani 1 1 d D . .
C49 C 0.1800(5) 1.0386(3) 0.2119(4) 0.0361(12) Uani 1 1 d D . .
C50 C 0.2877(6) 1.1137(4) 0.2462(5) 0.065(2) Uani 1 1 d D . .
H50A H 0.3491 1.1030 0.2922 0.098 Uiso 1 1 calc R . .
H50B H 0.2703 1.1743 0.2755 0.098 Uiso 1 1 calc R . .
H50C H 0.3141 1.1129 0.1931 0.098 Uiso 1 1 calc R . .
C51 C 0.0756(5) 1.0411(4) 0.1408(4) 0.0467(14) Uani 1 1 d D . .
H51A H 0.0117 0.9892 0.1263 0.070 Uiso 1 1 calc R . .
H51B H 0.0942 1.0360 0.0836 0.070 Uiso 1 1 calc R . .
H51C H 0.0520 1.1000 0.1656 0.070 Uiso 1 1 calc R . .
Cl Cl 0.18733(15) 0.35692(10) 0.35089(11) 0.0559(4) Uani 1 1 d . . .
O2 O 0.2885(6) 0.3451(4) 0.3160(5) 0.120(2) Uani 1 1 d U . .
O3 O 0.2326(4) 0.3754(3) 0.4455(4) 0.0774(15) Uani 1 1 d U . .
O4 O 0.1442(5) 0.4307(3) 0.3360(4) 0.0790(15) Uani 1 1 d U . .
O5 O 0.1030(4) 0.2718(3) 0.3002(4) 0.0724(14) Uani 1 1 d U . .
O6 O 0.3072(17) 0.6021(12) 0.7840(13) 0.087(4) Uani 0.30 1 d PD . .
C52 C 0.340(2) 0.5401(15) 0.7297(19) 0.087(4) Uani 0.30 1 d PD . .
C53 C 0.419(2) 0.5729(18) 0.6864(19) 0.087(4) Uani 0.30 1 d PD . .
H53A H 0.4174 0.6375 0.6947 0.131 Uiso 0.30 1 calc PR . .
H53B H 0.3946 0.5338 0.6193 0.131 Uiso 0.30 1 calc PR . .
H53C H 0.4986 0.5694 0.7164 0.131 Uiso 0.30 1 calc PR . .
C54 C 0.323(2) 0.4454(15) 0.7308(19) 0.087(4) Uani 0.30 1 d PD . .
H54A H 0.2666 0.4386 0.7631 0.131 Uiso 0.30 1 calc PR . .
H54B H 0.3977 0.4361 0.7637 0.131 Uiso 0.30 1 calc PR . .
H54C H 0.2940 0.3989 0.6662 0.131 Uiso 0.30 1 calc PR . .

loop_
_atom_site_aniso_label
_atom_site_aniso_U_11
_atom_site_aniso_U_22
_atom_site_aniso_U_33
_atom_site_aniso_U_23
_atom_site_aniso_U_13
_atom_site_aniso_U_12
Pt1 0.02408(10) 0.02901(10) 0.02090(10) 0.00655(8) 0.00606(8) 0.00452(7)
Pt2 0.02013(10) 0.02849(10) 0.04136(12) 0.02282(9) 0.01034(8) 0.00583(7)
Ag 0.0289(2) 0.03104(19) 0.0279(2) 0.01181(16) 0.01110(16) 0.01023(15)
F1 0.0327(17) 0.0423(17) 0.0404(19) 0.0126(14) 0.0058(14) -0.0031(13)
F2 0.0274(18) 0.0443(19) 0.080(3) 0.0072(18) -0.0054(17) -0.0107(15)
F3 0.036(2) 0.094(3) 0.058(3) -0.034(2) -0.0095(18) -0.0007(19)
F4 0.043(2) 0.134(4) 0.0273(19) 0.000(2) 0.0021(16) 0.035(2)
F5 0.0370(18) 0.079(2) 0.0295(17) 0.0179(16) 0.0126(15) 0.0241(17)
F6 0.0322(16) 0.0369(16) 0.0453(19) 0.0151(14) 0.0201(14) 0.0073(13)
F7 0.0340(16) 0.0432(17) 0.0467(19) 0.0250(14) 0.0226(14) 0.0073(13)
F8 0.0313(16) 0.0403(17) 0.050(2) 0.0225(15) 0.0082(15) -0.0092(13)
F9 0.0415(18) 0.0514(19) 0.0364(18) 0.0159(15) 0.0070(15) -0.0100(14)
F10 0.0321(16) 0.0530(18) 0.0352(17) 0.0235(14) 0.0110(14) -0.0031(13)
N1 0.030(2) 0.032(2) 0.017(2) 0.0081(17) 0.0095(17) 0.0009(17)
N2 0.025(2) 0.046(3) 0.058(3) 0.033(2) 0.017(2) 0.010(2)
N3 0.027(2) 0.022(2) 0.039(2) 0.0161(18) 0.0171(19) 0.0066(16)
N4 0.032(6) 0.032(6) 0.032(7) 0.015(5) 0.005(5) 0.012(4)
N4' 0.029(6) 0.039(8) 0.053(9) 0.029(7) 0.003(6) -0.006(5)
C1 0.022(2) 0.034(3) 0.023(3) -0.002(2) -0.001(2) 0.013(2)
C2 0.025(3) 0.034(3) 0.035(3) -0.001(2) -0.003(2) 0.005(2)
C3 0.019(3) 0.042(3) 0.058(4) -0.002(3) 0.001(3) 0.005(2)
C4 0.023(3) 0.061(4) 0.042(4) -0.023(3) -0.006(3) 0.011(3)
C5 0.034(3) 0.079(4) 0.025(3) -0.009(3) 0.001(3) 0.028(3)
C6 0.029(3) 0.059(4) 0.028(3) 0.005(3) 0.004(2) 0.026(3)
C7 0.041(3) 0.030(3) 0.023(3) 0.009(2) 0.014(2) 0.002(2)
C8 0.044(3) 0.032(3) 0.034(3) 0.007(2) 0.015(3) -0.010(2)
C9 0.034(3) 0.047(3) 0.029(3) 0.007(2) 0.009(2) -0.014(2)
C10 0.028(3) 0.046(3) 0.020(3) 0.010(2) 0.007(2) -0.004(2)
C11 0.028(3) 0.060(4) 0.022(3) 0.013(2) 0.002(2) -0.006(3)
C12 0.034(3) 0.059(4) 0.025(3) 0.019(3) 0.006(2) 0.000(3)
C13 0.030(3) 0.048(3) 0.027(3) 0.017(2) 0.009(2) 0.002(2)
C14 0.033(3) 0.047(3) 0.041(3) 0.026(3) 0.015(3) 0.011(2)
C15 0.037(3) 0.032(3) 0.045(3) 0.013(2) 0.018(3) 0.006(2)
C16 0.029(3) 0.034(3) 0.033(3) 0.009(2) 0.009(2) 0.003(2)
C17 0.026(3) 0.032(3) 0.017(2) 0.0035(19) 0.004(2) 0.002(2)
C18 0.021(2) 0.035(3) 0.022(2) 0.011(2) 0.008(2) 0.001(2)
C19 0.023(2) 0.035(3) 0.020(2) 0.007(2) 0.008(2) -0.004(2)
C20 0.023(3) 0.038(3) 0.027(3) 0.010(2) 0.011(2) 0.003(2)
C21 0.041(4) 0.086(5) 0.143(8) 0.090(6) 0.036(4) 0.024(4)
C22 0.042(4) 0.072(4) 0.094(5) 0.059(4) 0.036(4) 0.027(3)
C23 0.048(4) 0.061(4) 0.163(9) 0.072(5) 0.028(5) 0.013(3)
C24 0.076(6) 0.148(8) 0.093(7) 0.088(6) 0.039(5) 0.044(5)
C25 0.023(2) 0.023(2) 0.035(3) 0.021(2) 0.008(2) 0.0053(18)
C26 0.022(2) 0.030(3) 0.042(3) 0.019(2) 0.012(2) 0.008(2)
C27 0.025(3) 0.038(3) 0.041(3) 0.026(2) 0.013(2) 0.007(2)
C28 0.021(2) 0.035(3) 0.041(3) 0.021(2) 0.007(2) 0.000(2)
C29 0.023(3) 0.036(3) 0.032(3) 0.017(2) 0.003(2) -0.001(2)
C30 0.018(2) 0.042(3) 0.042(3) 0.028(2) 0.009(2) 0.006(2)
C31 0.035(3) 0.032(3) 0.037(3) 0.019(2) 0.016(2) 0.008(2)
C32 0.037(3) 0.024(2) 0.047(3) 0.015(2) 0.022(3) 0.004(2)
C33 0.033(3) 0.023(2) 0.042(3) 0.008(2) 0.023(3) 0.000(2)
C34 0.025(3) 0.025(2) 0.039(3) 0.008(2) 0.018(2) 0.006(2)
C35 0.024(3) 0.030(3) 0.043(3) 0.009(2) 0.014(2) 0.003(2)
C36 0.025(3) 0.044(3) 0.042(3) 0.012(3) 0.010(2) 0.008(2)
C37 0.031(3) 0.033(3) 0.035(3) 0.016(2) 0.017(2) 0.016(2)
C38 0.032(3) 0.041(3) 0.031(3) 0.016(2) 0.014(2) 0.017(2)
C39 0.038(3) 0.034(3) 0.039(3) 0.022(2) 0.022(2) 0.020(2)
C40 0.034(3) 0.027(2) 0.034(3) 0.018(2) 0.023(2) 0.017(2)
C41 0.020(2) 0.023(2) 0.024(2) 0.0069(19) 0.0106(19) 0.0084(18)
C42 0.025(2) 0.026(2) 0.033(3) 0.012(2) 0.016(2) 0.0107(19)
C43 0.026(2) 0.026(2) 0.035(3) 0.012(2) 0.018(2) 0.013(2)
C44 0.024(3) 0.046(3) 0.078(5) 0.044(3) -0.004(3) -0.007(2)
C46 0.097(4) 0.084(4) 0.099(5) 0.065(4) -0.006(3) 0.003(3)
C47 0.090(4) 0.094(4) 0.092(5) 0.052(4) 0.000(3) -0.004(3)
C45 0.046(7) 0.052(7) 0.032(6) 0.029(6) -0.005(5) 0.016(6)
C48 0.042(8) 0.098(11) 0.096(12) 0.061(10) 0.004(8) 0.026(8)
C45' 0.042(7) 0.036(7) 0.057(9) 0.014(6) 0.000(6) 0.005(5)
C48' 0.075(11) 0.097(12) 0.064(10) 0.037(9) 0.015(9) 0.006(9)
O1 0.036(2) 0.037(2) 0.049(2) 0.0221(18) 0.0144(18) 0.0112(16)
C49 0.038(3) 0.032(3) 0.045(3) 0.018(2) 0.019(3) 0.011(2)
C50 0.055(4) 0.046(4) 0.089(6) 0.030(4) 0.014(4) -0.001(3)
C51 0.050(4) 0.053(4) 0.048(4) 0.031(3) 0.014(3) 0.018(3)
Cl 0.0725(11) 0.0417(8) 0.0440(9) 0.0173(7) 0.0067(8) 0.0022(7)
O2 0.105(4) 0.106(4) 0.137(4) 0.021(3) 0.063(3) 0.003(3)
O3 0.090(3) 0.066(3) 0.064(3) 0.039(2) -0.005(2) -0.005(2)
O4 0.091(3) 0.062(3) 0.083(3) 0.048(2) 0.000(2) 0.015(2)
O5 0.060(3) 0.064(3) 0.080(3) 0.032(2) 0.005(2) -0.011(2)
O6 0.106(10) 0.108(10) 0.081(9) 0.051(8) 0.057(8) 0.045(8)
C52 0.106(10) 0.108(10) 0.081(9) 0.051(8) 0.057(8) 0.045(8)
C53 0.106(10) 0.108(10) 0.081(9) 0.051(8) 0.057(8) 0.045(8)
C54 0.106(10) 0.108(10) 0.081(9) 0.051(8) 0.057(8) 0.045(8)

loop_
_atom_type_symbol
_atom_type_description
_atom_type_scat_dispersion_real
_atom_type_scat_dispersion_imag
_atom_type_scat_source
C C 0.0033 0.0016 'International Tables Vol C Tables 4.2.6.8 and 6.1.1.4'
H H 0.0000 0.0000 'International Tables Vol C Tables 4.2.6.8 and 6.1.1.4'
N N 0.0061 0.0033 'International Tables Vol C Tables 4.2.6.8 and 6.1.1.4'
O O 0.0106 0.0060 'International Tables Vol C Tables 4.2.6.8 and 6.1.1.4'
F F 0.0171 0.0103 'International Tables Vol C Tables 4.2.6.8 and 6.1.1.4'
Cl Cl 0.1484 0.1585 'International Tables Vol C Tables 4.2.6.8 and 6.1.1.4'
Ag Ag -0.8971 1.1015 'International Tables Vol C Tables 4.2.6.8 and 6.1.1.4'
Pt Pt -1.7033 8.3905 'International Tables Vol C Tables 4.2.6.8 and 6.1.1.4'

loop_
_geom_angle_atom_site_label_1
_geom_angle_atom_site_label_2
_geom_angle_atom_site_label_3
_geom_angle
C20 Pt1 C1 88.8(2)
C20 Pt1 C17 176.18(18)
C1 Pt1 C17 94.74(19)
C20 Pt1 N1 95.52(18)
C1 Pt1 N1 175.58(18)
C17 Pt1 N1 80.96(17)
C20 Pt1 Ag 126.74(13)
C1 Pt1 Ag 89.76(13)
C17 Pt1 Ag 54.83(13)
N1 Pt1 Ag 86.95(11)
C44 Pt2 C25 87.21(19)
C44 Pt2 C41 176.73(18)
C25 Pt2 C41 96.02(18)
C44 Pt2 N3 95.49(18)
C25 Pt2 N3 177.01(17)
C41 Pt2 N3 81.27(17)
C44 Pt2 Ag 127.2(2)
C25 Pt2 Ag 81.77(13)
C41 Pt2 Ag 53.05(11)
N3 Pt2 Ag 95.55(10)
C41 Ag C17 134.42(16)
C41 Ag O1 112.94(13)
C17 Ag O1 110.80(14)
C41 Ag C40 31.88(14)
C17 Ag C40 158.35(15)
O1 Ag C40 89.13(13)
C41 Ag Pt1 143.55(11)
C17 Ag Pt1 44.68(12)
O1 Ag Pt1 91.22(8)
C40 Ag Pt1 130.19(10)
C41 Ag Pt2 43.65(11)
C17 Ag Pt2 111.75(12)
O1 Ag Pt2 105.51(8)
C40 Ag Pt2 68.63(10)
Pt1 Ag Pt2 155.791(16)
C7 N1 C19 118.6(4)
C7 N1 Pt1 127.3(4)
C19 N1 Pt1 114.1(3)
C20 N2 C21 170.2(6)
C31 N3 C43 119.1(4)
C31 N3 Pt2 127.6(4)
C43 N3 Pt2 113.3(3)
C44 N4 C45 165.8(12)
C44 N4' C45' 171.3(13)
C2 C1 C6 115.0(5)
C2 C1 Pt1 122.8(4)
C6 C1 Pt1 122.1(4)
F1 C2 C1 121.4(4)
F1 C2 C3 115.4(5)
C1 C2 C3 123.2(6)
F2 C3 C4 121.3(5)
F2 C3 C2 119.5(6)
C4 C3 C2 119.1(6)
F3 C4 C3 120.0(7)
F3 C4 C5 120.2(6)
C3 C4 C5 119.8(5)
F4 C5 C4 120.2(5)
F4 C5 C6 119.7(7)
C4 C5 C6 120.2(6)
F5 C6 C5 117.3(5)
F5 C6 C1 120.1(5)
C5 C6 C1 122.5(6)
N1 C7 C8 121.5(5)
C9 C8 C7 119.7(5)
C8 C9 C10 120.6(5)
C9 C10 C19 116.6(5)
C9 C10 C11 125.8(5)
C19 C10 C11 117.6(5)
C12 C11 C10 122.1(5)
C11 C12 C13 121.3(5)
C18 C13 C14 118.1(5)
C18 C13 C12 117.9(5)
C14 C13 C12 124.0(5)
C15 C14 C13 120.2(5)
C14 C15 C16 121.9(5)
C17 C16 C15 121.3(5)
C16 C17 C18 115.2(5)
C16 C17 Pt1 132.7(4)
C18 C17 Pt1 111.9(3)
C16 C17 Ag 94.8(3)
C18 C17 Ag 100.2(3)
Pt1 C17 Ag 80.49(16)
C13 C18 C19 120.2(4)
C13 C18 C17 123.2(4)
C19 C18 C17 116.5(4)
N1 C19 C10 122.9(4)
N1 C19 C18 116.2(4)
C10 C19 C18 120.9(5)
N2 C20 Pt1 178.1(4)
C23 C21 N2 112.1(6)
C23 C21 C22 117.1(6)
N2 C21 C22 109.4(5)
C23 C21 C24 105.9(7)
N2 C21 C24 103.8(6)
C22 C21 C24 107.6(7)
C30 C25 C26 114.4(4)
C30 C25 Pt2 121.3(3)
C26 C25 Pt2 124.4(4)
F6 C26 C27 116.0(4)
F6 C26 C25 120.4(4)
C27 C26 C25 123.6(5)
F7 C27 C26 121.1(5)
F7 C27 C28 119.9(4)
C26 C27 C28 119.0(4)
F8 C28 C29 121.5(5)
F8 C28 C27 119.3(4)
C29 C28 C27 119.2(4)
F9 C29 C28 118.8(4)
F9 C29 C30 121.1(4)
C28 C29 C30 120.0(5)
F10 C30 C29 116.2(5)
F10 C30 C25 120.0(4)
C29 C30 C25 123.8(5)
N3 C31 C32 122.1(5)
C33 C32 C31 119.4(5)
C32 C33 C34 119.9(4)
C43 C34 C33 117.9(5)
C43 C34 C35 117.7(5)
C33 C34 C35 124.5(4)
C36 C35 C34 121.2(5)
C35 C36 C37 121.3(5)
C42 C37 C38 117.9(5)
C42 C37 C36 118.7(5)
C38 C37 C36 123.4(5)
C39 C38 C37 120.0(5)
C38 C39 C40 121.8(5)
C41 C40 C39 120.2(4)
C41 C40 Ag 63.7(2)
C39 C40 Ag 117.6(3)
C40 C41 C42 116.2(4)
C40 C41 Pt2 131.8(3)
C42 C41 Pt2 112.0(3)
C40 C41 Ag 84.4(3)
C42 C41 Ag 105.5(3)
Pt2 C41 Ag 83.30(15)
C37 C42 C43 119.2(4)
C37 C42 C41 123.8(4)
C43 C42 C41 117.0(4)
N3 C43 C34 121.7(4)
N3 C43 C42 116.4(4)
C34 C43 C42 121.9(5)
N4 C44 N4' 34.4(6)
N4 C44 Pt2 162.7(8)
N4' C44 Pt2 162.0(8)
C45' C46 C45 43.7(7)
C45' C47 C45 45.2(7)
C47 C45 N4 112.3(10)
C47 C45 C46 114.8(9)
N4 C45 C46 109.3(10)
C47 C45 C48 94.0(10)
N4 C45 C48 104.1(10)
C46 C45 C48 121.4(10)
C47 C45' C46 120.0(11)
C47 C45' C48' 99.5(10)
C46 C45' C48' 116.5(13)
C47 C45' N4' 103.4(11)
C46 C45' N4' 105.8(9)
C48' C45' N4' 110.8(12)
C49 O1 Ag 133.9(4)
O1 C49 C51 121.5(5)
O1 C49 C50 120.0(5)
C51 C49 C50 118.5(5)
O3 Cl O4 111.6(3)
O3 Cl O5 113.2(3)
O4 Cl O5 111.3(3)
O3 Cl O2 104.1(4)
O4 Cl O2 109.6(4)
O5 Cl O2 106.6(3)
O6 C52 C53 115.2(19)
O6 C52 C54 119.6(18)
C53 C52 C54 123.2(18)

loop_
_geom_bond_atom_site_label_1
_geom_bond_atom_site_label_2
_geom_bond_distance
Pt1 C20 1.981(6)
Pt1 C1 2.026(5)
Pt1 C17 2.042(5)
Pt1 N1 2.081(4)
Pt1 Ag 2.8638(4)
Pt2 C44 1.971(6)
Pt2 C25 2.030(4)
Pt2 C41 2.046(5)
Pt2 N3 2.081(4)
Pt2 Ag 2.9437(4)
Ag C41 2.369(4)
Ag C17 2.373(5)
Ag O1 2.451(3)
Ag C40 2.630(5)
F1 C2 1.343(6)
F2 C3 1.350(7)
F3 C4 1.351(6)
F4 C5 1.358(7)
F5 C6 1.348(7)
F6 C26 1.349(6)
F7 C27 1.343(5)
F8 C28 1.346(5)
F9 C29 1.347(6)
F10 C30 1.353(6)
N1 C7 1.348(6)
N1 C19 1.355(6)
N2 C20 1.135(6)
N2 C21 1.447(8)
N3 C31 1.328(6)
N3 C43 1.375(6)
N4 C44 1.133(14)
N4 C45 1.480(17)
N4' C44 1.238(15)
N4' C45' 1.514(19)
C1 C2 1.382(8)
C1 C6 1.392(7)
C2 C3 1.396(7)
C3 C4 1.360(9)
C4 C5 1.369(10)
C5 C6 1.379(8)
C7 C8 1.393(7)
C8 C9 1.359(8)
C9 C10 1.402(7)
C10 C19 1.407(6)
C10 C11 1.424(7)
C11 C12 1.349(8)
C12 C13 1.450(7)
C13 C18 1.396(7)
C13 C14 1.401(7)
C14 C15 1.353(7)
C15 C16 1.405(7)
C16 C17 1.396(7)
C17 C18 1.438(6)
C18 C19 1.433(7)
C21 C23 1.411(9)
C21 C22 1.506(8)
C21 C24 1.645(12)
C25 C30 1.386(7)
C25 C26 1.389(7)
C26 C27 1.383(6)
C27 C28 1.388(7)
C28 C29 1.366(7)
C29 C30 1.372(6)
C31 C32 1.402(7)
C32 C33 1.367(7)
C33 C34 1.404(7)
C34 C43 1.401(6)
C34 C35 1.426(7)
C35 C36 1.357(7)
C36 C37 1.445(7)
C37 C42 1.392(7)
C37 C38 1.405(7)
C38 C39 1.375(7)
C39 C40 1.418(7)
C40 C41 1.395(6)
C41 C42 1.432(6)
C42 C43 1.425(6)
C46 C45' 1.455(14)
C46 C45 1.491(14)
C47 C45' 1.406(14)
C47 C45 1.451(14)
C45 C48 1.532(19)
C45' C48' 1.50(2)
O1 C49 1.225(6)
C49 C51 1.487(7)
C49 C50 1.500(7)
Cl O3 1.384(5)
Cl O4 1.391(5)
Cl O5 1.420(4)
Cl O2 1.485(6)
O6 C52 1.241(17)
C52 C53 1.475(18)
C52 C54 1.485(18)
